data_1536568
loop_
_publ_author_name
'Kholodkovskaya, L.N.'
'Tskhelashvili, N.B.'
'Trunov, V.K.'

_publ_section_title
;
 Crystal structures of cesium hydridooxalate and cesium oxalate dihydrate
;
_journal_name_full
;
Journal of Structural Chemistry (USSR) (= Zhurnal Strukturnoi Khimii)
;
_journal_page_first 154
_journal_page_last 157
_journal_volume 31
_journal_year 1990
_chemical_formula_sum 'C2 H Cs O4'
_chemical_name_systematic 'Cs H C2 O4'
_space_group_IT_number 14
_symmetry_space_group_name_Hall '-P 2ybc'
_symmetry_space_group_name_H-M 'P 1 21/c 1'
_cell_angle_alpha 90
_cell_angle_beta 93.739
_cell_angle_gamma 90
_cell_formula_units_Z 4
_cell_length_a 10.378
_cell_length_b 6.759
_cell_length_c 6.677
_cell_volume 467.361
_citation_journal_id_ASTM JSTCAM
_cod_data_source_file Kholodkovskaya_JSTCAM_1990_1082.cif
_cod_data_source_block C2H1Cs1O4
_cod_original_cell_volume 467.3606
_cod_original_formula_sum 'C2 H1 Cs1 O4'
_cod_database_code 1536568

loop_
_symmetry_equiv_pos_as_xyz
x,y,z
-x,y+1/2,-z+1/2
-x,-y,-z
x,-y-1/2,z-1/2

loop_
_atom_site_label
_atom_site_type_symbol
_atom_site_fract_x
_atom_site_fract_y
_atom_site_fract_z
_atom_site_occupancy
_atom_site_U_iso_or_equiv
C2 C+3 0.511 0.416 0.081 1 0.0
O1 O-2 0.1674 0.479 0.013 1 0.0
C1 C+3 0.056 0.548 0.946 1 0.0
O4 O-2 0.3675 0.87 0.378 1 0.0
H1 H+1 0.25 0.093 0.54 1 0.0
Cs1 Cs+1 -0.2193 0.5302 0.5259 1 0.0
O3 O-2 0.4236 0.157 0.661 1 0.0
O2 O-2 0.9632 0.169 0.687 1 0.0
